data_7025820
loop_
_publ_author_name
'Ara, Irene'
'Forni\'es, Juan'
'Mart\'in, Antonio'
'Mart\'in, L Francisco'
'Menj\'on, Babil'
'Miedes, Helvia'

_publ_section_title
;
 Synthesis and characterization of neutral and anionic carbonyl
 derivatives of palladium(II).
;
_journal_issue 31
_journal_name_full 'Dalton transactions (Cambridge, England : 2003)'
_journal_page_first 7301
_journal_page_last 7309
_journal_paper_doi 10.1039/c0dt00014k
_journal_volume 39
_journal_year 2010
_chemical_formula_sum 'C32 H18 Br F10 O P Pd'
_chemical_formula_weight 825.74
_chemical_name_systematic
;
?
;
_space_group_IT_number 2
_symmetry_cell_setting triclinic
_symmetry_space_group_name_Hall '-P 1'
_symmetry_space_group_name_H-M 'P -1'
_atom_sites_solution_hydrogens geom
_atom_sites_solution_primary direct
_atom_sites_solution_secondary difmap
_audit_creation_method SHELXL-97
_cell_angle_alpha 113.6800(10)
_cell_angle_beta 107.8830(10)
_cell_angle_gamma 95.5840(10)
_cell_formula_units_Z 2
_cell_length_a 11.0737(6)
_cell_length_b 11.4335(6)
_cell_length_c 13.9572(8)
_cell_measurement_reflns_used 4747
_cell_measurement_temperature 100(2)
_cell_measurement_theta_max 23.27
_cell_measurement_theta_min 2.45
_cell_volume 1489.99(14)
_computing_cell_refinement 'SAINT+ 6.02 '
_computing_data_collection 'SMART 5.611'
_computing_data_reduction 'SAINT+ 6.02'
_computing_molecular_graphics 'XP, SHELXTL 6.10'
_computing_publication_material 'XCIF, SHELXTL 6.10'
_computing_structure_refinement 'SHELXL-97 (Sheldrick, 1997)'
_computing_structure_solution 'SHELXS-97 (Sheldrick, 1990)'
_diffrn_ambient_temperature 100(2)
_diffrn_detector_area_resol_mean 8.26
_diffrn_measured_fraction_theta_full 0.000
_diffrn_measured_fraction_theta_max 0.997
_diffrn_measurement_device_type 'Bruker SMART APEX CCD'
_diffrn_measurement_method 'omega rotations'
_diffrn_radiation_monochromator graphite
_diffrn_radiation_source 'fine-focus sealed tube'
_diffrn_radiation_type MoK\a
_diffrn_radiation_wavelength 0.71073
_diffrn_reflns_av_R_equivalents 0.0196
_diffrn_reflns_av_sigmaI/netI 0.0351
_diffrn_reflns_limit_h_max 12
_diffrn_reflns_limit_h_min -12
_diffrn_reflns_limit_k_max 12
_diffrn_reflns_limit_k_min -12
_diffrn_reflns_limit_l_max 15
_diffrn_reflns_limit_l_min -15
_diffrn_reflns_number 9935
_diffrn_reflns_theta_full 0.50
_diffrn_reflns_theta_max 23.29
_diffrn_reflns_theta_min 1.72
_exptl_absorpt_coefficient_mu 2.107
_exptl_absorpt_correction_T_max 0.7569
_exptl_absorpt_correction_T_min 0.7029
_exptl_absorpt_correction_type multi-scan
_exptl_absorpt_process_details SADABS
_exptl_crystal_colour colorless
_exptl_crystal_density_diffrn 1.841
_exptl_crystal_density_method 'not measured'
_exptl_crystal_description block
_exptl_crystal_F_000 808
_exptl_crystal_size_max 0.18
_exptl_crystal_size_mid 0.14
_exptl_crystal_size_min 0.14
_refine_diff_density_max 0.481
_refine_diff_density_min -0.513
_refine_diff_density_rms 0.082
_refine_ls_extinction_method none
_refine_ls_goodness_of_fit_ref 1.020
_refine_ls_hydrogen_treatment constr
_refine_ls_matrix_type full
_refine_ls_number_parameters 415
_refine_ls_number_reflns 4297
_refine_ls_number_restraints 0
_refine_ls_restrained_S_all 1.020
_refine_ls_R_factor_all 0.0339
_refine_ls_R_factor_gt 0.0285
_refine_ls_shift/su_max 0.001
_refine_ls_shift/su_mean 0.000
_refine_ls_structure_factor_coef Fsqd
_refine_ls_weighting_details 'calc w=1/[\s2^(Fo2^)+(0.0444P)2^+0.0000P] where P=(Fo2^+2Fc2^)/3'
_refine_ls_weighting_scheme calc
_refine_ls_wR_factor_gt 0.0738
_refine_ls_wR_factor_ref 0.0754
_reflns_number_gt 3668
_reflns_number_total 4297
_reflns_threshold_expression >2sigma(I)
_cod_data_source_file c0dt00014k.txt
_cod_data_source_block 6'
_cod_original_sg_symbol_H-M P-1
_cod_database_code 7025820

loop_
_symmetry_equiv_pos_as_xyz
'x, y, z'
'-x, -y, -z'

loop_
_atom_site_label
_atom_site_type_symbol
_atom_site_fract_x
_atom_site_fract_y
_atom_site_fract_z
_atom_site_U_iso_or_equiv
_atom_site_adp_type
_atom_site_occupancy
_atom_site_symmetry_multiplicity
_atom_site_calc_flag
_atom_site_refinement_flags
Pd Pd 0.77822(3) 1.26350(3) 0.64972(2) 0.01744(11) Uani 1 1 d .
Br Br 0.54312(4) 1.26468(4) 0.59843(3) 0.02596(13) Uani 1 1 d .
F2 F 0.8083(2) 1.5624(2) 0.82238(17) 0.0268(5) Uani 1 1 d .
F3 F 0.8572(2) 1.7893(2) 0.80911(18) 0.0318(6) Uani 1 1 d .
F4 F 0.8934(2) 1.7875(2) 0.62451(19) 0.0354(6) Uani 1 1 d .
F5 F 0.8795(2) 1.5566(2) 0.45297(18) 0.0302(5) Uani 1 1 d .
F6 F 0.8316(2) 1.3289(2) 0.46445(17) 0.0252(5) Uani 1 1 d .
F8 F 0.9423(2) 1.1228(2) 0.50433(17) 0.0267(5) Uani 1 1 d .
F9 F 1.2004(2) 1.1468(2) 0.55988(18) 0.0304(5) Uani 1 1 d .
F10 F 1.37152(19) 1.3079(2) 0.77512(18) 0.0284(5) Uani 1 1 d .
F11 F 1.2818(2) 1.4489(2) 0.93341(18) 0.0310(6) Uani 1 1 d .
F12 F 1.0225(2) 1.4269(2) 0.88116(17) 0.0269(5) Uani 1 1 d .
O O 0.7388(3) 0.9987(3) 0.6572(2) 0.0309(7) Uani 1 1 d .
C1 C 0.8180(3) 1.4365(3) 0.6438(3) 0.0182(8) Uani 1 1 d .
C2 C 0.8266(3) 1.5567(4) 0.7287(3) 0.0198(9) Uani 1 1 d .
C3 C 0.8506(4) 1.6740(4) 0.7244(3) 0.0254(9) Uani 1 1 d .
C4 C 0.8694(4) 1.6743(4) 0.6304(3) 0.0252(9) Uani 1 1 d .
C5 C 0.8617(4) 1.5567(4) 0.5439(3) 0.0232(9) Uani 1 1 d .
C6 C 0.8374(3) 1.4421(4) 0.5526(3) 0.0218(9) Uani 1 1 d .
C7 C 0.9731(3) 1.2748(3) 0.6906(3) 0.0164(8) Uani 1 1 d .
C8 C 1.0230(4) 1.2055(4) 0.6127(3) 0.0205(9) Uani 1 1 d .
C9 C 1.1553(4) 1.2155(4) 0.6381(3) 0.0218(9) Uani 1 1 d .
C10 C 1.2417(4) 1.2977(4) 0.7471(3) 0.0229(9) Uani 1 1 d .
C11 C 1.1960(4) 1.3686(4) 0.8272(3) 0.0220(9) Uani 1 1 d .
C12 C 1.0633(4) 1.3559(4) 0.7974(3) 0.0221(9) Uani 1 1 d .
C13 C 0.7506(3) 1.0941(4) 0.6543(3) 0.0198(9) Uani 1 1 d .
P P 0.55679(9) 1.01267(9) 0.22872(8) 0.0174(2) Uani 1 1 d .
C14 C 0.6669(3) 0.9462(3) 0.1632(3) 0.0180(8) Uani 1 1 d .
C15 C 0.6197(4) 0.8365(4) 0.0578(3) 0.0214(9) Uani 1 1 d .
H15 H 0.5282 0.7965 0.0197 0.026 Uiso 1 1 calc R
C16 C 0.7051(4) 0.7855(4) 0.0085(3) 0.0254(9) Uani 1 1 d .
H16 H 0.6726 0.7110 -0.0640 0.031 Uiso 1 1 calc R
C17 C 0.8382(4) 0.8428(4) 0.0646(3) 0.0264(10) Uani 1 1 d .
H17 H 0.8971 0.8078 0.0304 0.032 Uiso 1 1 calc R
C18 C 0.8862(4) 0.9503(4) 0.1699(3) 0.0255(9) Uani 1 1 d .
H18 H 0.9781 0.9884 0.2082 0.031 Uiso 1 1 calc R
C19 C 0.8016(4) 1.0030(4) 0.2203(3) 0.0231(9) Uani 1 1 d .
H19 H 0.8348 1.0770 0.2931 0.028 Uiso 1 1 calc R
C20 C 0.3928(3) 0.9105(4) 0.1431(3) 0.0181(8) Uani 1 1 d .
C21 C 0.3006(4) 0.9507(4) 0.0789(3) 0.0232(9) Uani 1 1 d .
H21 H 0.3232 1.0338 0.0802 0.028 Uiso 1 1 calc R
C22 C 0.1749(4) 0.8690(4) 0.0127(3) 0.0279(10) Uani 1 1 d .
H22 H 0.1115 0.8958 -0.0320 0.033 Uiso 1 1 calc R
C23 C 0.1423(4) 0.7492(4) 0.0117(3) 0.0257(9) Uani 1 1 d .
H23 H 0.0564 0.6933 -0.0342 0.031 Uiso 1 1 calc R
C24 C 0.2332(4) 0.7096(4) 0.0769(3) 0.0233(9) Uani 1 1 d .
H24 H 0.2095 0.6275 0.0768 0.028 Uiso 1 1 calc R
C25 C 0.3588(4) 0.7897(3) 0.1422(3) 0.0200(9) Uani 1 1 d .
H25 H 0.4219 0.7622 0.1865 0.024 Uiso 1 1 calc R
C26 C 0.5624(3) 1.1766(4) 0.2458(3) 0.0200(9) Uani 1 1 d .
C27 C 0.6318(4) 1.2303(4) 0.1977(3) 0.0253(9) Uani 1 1 d .
H27 H 0.6747 1.1786 0.1531 0.030 Uiso 1 1 calc R
C28 C 0.6371(4) 1.3588(4) 0.2160(3) 0.0291(10) Uani 1 1 d .
H28 H 0.6845 1.3959 0.1843 0.035 Uiso 1 1 calc R
C29 C 0.5743(4) 1.4338(4) 0.2798(3) 0.0298(10) Uani 1 1 d .
H29 H 0.5781 1.5220 0.2913 0.036 Uiso 1 1 calc R
C30 C 0.5058(4) 1.3816(4) 0.3274(3) 0.0259(9) Uani 1 1 d .
H30 H 0.4625 1.4337 0.3713 0.031 Uiso 1 1 calc R
C31 C 0.5006(4) 1.2537(4) 0.3111(3) 0.0232(9) Uani 1 1 d .
H31 H 0.4546 1.2182 0.3446 0.028 Uiso 1 1 calc R
C32 C 0.6051(4) 1.0169(4) 0.3638(3) 0.0201(8) Uani 1 1 d .
H32A H 0.6024 0.9273 0.3553 0.030 Uiso 1 1 calc R
H32B H 0.5452 1.0531 0.4001 0.030 Uiso 1 1 calc R
H32C H 0.6946 1.0728 0.4107 0.030 Uiso 1 1 calc R

loop_
_atom_site_aniso_label
_atom_site_aniso_U_11
_atom_site_aniso_U_22
_atom_site_aniso_U_33
_atom_site_aniso_U_23
_atom_site_aniso_U_13
_atom_site_aniso_U_12
Pd 0.01636(17) 0.01699(18) 0.01990(17) 0.00819(13) 0.00812(13) 0.00498(12)
Br 0.0232(2) 0.0267(2) 0.0302(2) 0.0129(2) 0.01266(19) 0.00783(18)
F2 0.0313(13) 0.0266(13) 0.0228(12) 0.0087(10) 0.0134(10) 0.0102(10)
F3 0.0388(14) 0.0145(12) 0.0334(13) 0.0035(11) 0.0126(11) 0.0072(10)
F4 0.0417(15) 0.0220(13) 0.0423(14) 0.0191(12) 0.0110(12) 0.0034(11)
F5 0.0320(13) 0.0342(14) 0.0292(13) 0.0196(11) 0.0121(11) 0.0037(11)
F6 0.0301(13) 0.0211(12) 0.0228(12) 0.0065(10) 0.0131(10) 0.0050(10)
F8 0.0236(12) 0.0320(13) 0.0198(12) 0.0076(11) 0.0068(10) 0.0104(10)
F9 0.0272(13) 0.0421(14) 0.0308(13) 0.0182(11) 0.0172(11) 0.0183(11)
F10 0.0168(12) 0.0325(13) 0.0408(14) 0.0203(11) 0.0114(10) 0.0091(10)
F11 0.0225(12) 0.0255(13) 0.0306(13) 0.0056(11) 0.0024(10) 0.0034(10)
F12 0.0228(12) 0.0258(12) 0.0256(12) 0.0050(10) 0.0096(10) 0.0065(10)
O 0.0357(18) 0.0264(17) 0.0379(17) 0.0164(15) 0.0204(14) 0.0104(14)
C1 0.015(2) 0.019(2) 0.022(2) 0.0121(18) 0.0055(17) 0.0055(16)
C2 0.016(2) 0.025(2) 0.021(2) 0.0122(19) 0.0080(17) 0.0060(17)
C3 0.021(2) 0.021(2) 0.027(2) 0.0063(19) 0.0052(18) 0.0059(18)
C4 0.021(2) 0.018(2) 0.031(2) 0.013(2) 0.0016(18) 0.0023(17)
C5 0.018(2) 0.029(2) 0.024(2) 0.015(2) 0.0064(17) 0.0025(18)
C6 0.016(2) 0.021(2) 0.024(2) 0.0078(19) 0.0046(17) 0.0041(17)
C7 0.019(2) 0.014(2) 0.020(2) 0.0091(17) 0.0105(17) 0.0033(16)
C8 0.019(2) 0.018(2) 0.026(2) 0.0126(18) 0.0062(18) 0.0063(17)
C9 0.027(2) 0.022(2) 0.028(2) 0.0151(19) 0.0179(19) 0.0124(18)
C10 0.017(2) 0.023(2) 0.039(2) 0.021(2) 0.0139(19) 0.0083(18)
C11 0.020(2) 0.017(2) 0.024(2) 0.0086(18) 0.0059(18) 0.0002(17)
C12 0.023(2) 0.019(2) 0.029(2) 0.0118(19) 0.0141(19) 0.0069(18)
C13 0.014(2) 0.026(2) 0.022(2) 0.0104(19) 0.0110(17) 0.0064(18)
P 0.0164(5) 0.0167(5) 0.0185(5) 0.0074(4) 0.0067(4) 0.0036(4)
C14 0.018(2) 0.020(2) 0.021(2) 0.0126(18) 0.0075(17) 0.0064(17)
C15 0.018(2) 0.022(2) 0.022(2) 0.0102(19) 0.0064(17) 0.0036(17)
C16 0.029(2) 0.027(2) 0.022(2) 0.0108(19) 0.0125(19) 0.0088(19)
C17 0.031(2) 0.028(2) 0.032(2) 0.016(2) 0.021(2) 0.016(2)
C18 0.017(2) 0.028(2) 0.037(2) 0.018(2) 0.0122(19) 0.0061(18)
C19 0.026(2) 0.019(2) 0.024(2) 0.0099(18) 0.0079(18) 0.0055(18)
C20 0.017(2) 0.019(2) 0.0181(19) 0.0064(17) 0.0091(16) 0.0050(16)
C21 0.020(2) 0.024(2) 0.028(2) 0.0147(19) 0.0088(18) 0.0045(18)
C22 0.021(2) 0.034(3) 0.029(2) 0.016(2) 0.0064(19) 0.0091(19)
C23 0.018(2) 0.027(2) 0.024(2) 0.0055(19) 0.0068(18) 0.0008(18)
C24 0.025(2) 0.018(2) 0.025(2) 0.0053(18) 0.0132(18) 0.0047(18)
C25 0.020(2) 0.019(2) 0.021(2) 0.0081(17) 0.0086(17) 0.0078(17)
C26 0.016(2) 0.020(2) 0.020(2) 0.0090(18) 0.0029(17) 0.0016(17)
C27 0.025(2) 0.026(2) 0.022(2) 0.0105(19) 0.0079(18) 0.0049(18)
C28 0.032(2) 0.024(2) 0.031(2) 0.014(2) 0.010(2) 0.0025(19)
C29 0.034(2) 0.018(2) 0.036(2) 0.013(2) 0.010(2) 0.0047(19)
C30 0.025(2) 0.021(2) 0.026(2) 0.0057(19) 0.0080(19) 0.0109(19)
C31 0.020(2) 0.023(2) 0.027(2) 0.0117(19) 0.0094(18) 0.0054(18)
C32 0.020(2) 0.017(2) 0.020(2) 0.0065(17) 0.0064(17) 0.0046(17)

loop_
_atom_type_symbol
_atom_type_description
_atom_type_scat_dispersion_real
_atom_type_scat_dispersion_imag
_atom_type_scat_source
C C 0.0033 0.0016 'International Tables Vol C Tables 4.2.6.8 and 6.1.1.4'
H H 0.0000 0.0000 'International Tables Vol C Tables 4.2.6.8 and 6.1.1.4'
O O 0.0106 0.0060 'International Tables Vol C Tables 4.2.6.8 and 6.1.1.4'
F F 0.0171 0.0103 'International Tables Vol C Tables 4.2.6.8 and 6.1.1.4'
P P 0.1023 0.0942 'International Tables Vol C Tables 4.2.6.8 and 6.1.1.4'
Br Br -0.2901 2.4595 'International Tables Vol C Tables 4.2.6.8 and 6.1.1.4'
Pd Pd -0.9988 1.0072 'International Tables Vol C Tables 4.2.6.8 and 6.1.1.4'

loop_
_geom_angle_atom_site_label_1
_geom_angle_atom_site_label_2
_geom_angle_atom_site_label_3
_geom_angle
C13 Pd C1 176.23(14)
C13 Pd C7 90.18(14)
C1 Pd C7 86.27(13)
C13 Pd Br 93.99(10)
C1 Pd Br 89.56(10)
C7 Pd Br 175.83(10)
C2 C1 C6 114.9(3)
C2 C1 Pd 123.3(3)
C6 C1 Pd 121.8(3)
F2 C2 C3 116.6(3)
F2 C2 C1 119.7(3)
C3 C2 C1 123.7(3)
F3 C3 C2 121.7(3)
F3 C3 C4 119.1(3)
C2 C3 C4 119.2(4)
F4 C4 C5 120.9(3)
F4 C4 C3 120.2(3)
C5 C4 C3 118.9(3)
F5 C5 C4 119.0(3)
F5 C5 C6 121.4(3)
C4 C5 C6 119.5(3)
F6 C6 C5 116.7(3)
F6 C6 C1 119.5(3)
C5 C6 C1 123.8(4)
C12 C7 C8 115.8(3)
C12 C7 Pd 121.8(3)
C8 C7 Pd 122.4(3)
F8 C8 C7 120.6(3)
F8 C8 C9 116.3(3)
C7 C8 C9 123.1(3)
F9 C9 C10 119.8(3)
F9 C9 C8 121.4(3)
C10 C9 C8 118.7(3)
F10 C10 C11 119.8(3)
F10 C10 C9 120.2(3)
C11 C10 C9 120.0(3)
F11 C11 C10 119.3(3)
F11 C11 C12 121.6(3)
C10 C11 C12 119.1(3)
F12 C12 C7 120.0(3)
F12 C12 C11 116.7(3)
C7 C12 C11 123.3(3)
O C13 Pd 177.9(3)
C32 P C26 108.85(17)
C32 P C14 109.08(17)
C26 P C14 110.03(17)
C32 P C20 109.37(17)
C26 P C20 109.77(17)
C14 P C20 109.72(17)
C15 C14 C19 119.8(3)
C15 C14 P 120.6(3)
C19 C14 P 119.5(3)
C16 C15 C14 120.2(4)
C15 C16 C17 119.8(4)
C18 C17 C16 120.5(4)
C17 C18 C19 120.4(4)
C18 C19 C14 119.3(4)
C21 C20 C25 120.0(3)
C21 C20 P 120.9(3)
C25 C20 P 119.1(3)
C20 C21 C22 119.6(4)
C23 C22 C21 120.0(4)
C22 C23 C24 120.6(4)
C23 C24 C25 119.8(4)
C24 C25 C20 120.0(4)
C31 C26 C27 119.6(4)
C31 C26 P 119.2(3)
C27 C26 P 121.2(3)
C28 C27 C26 119.3(4)
C29 C28 C27 120.6(4)
C28 C29 C30 120.4(4)
C31 C30 C29 119.8(4)
C30 C31 C26 120.3(4)

loop_
_geom_bond_atom_site_label_1
_geom_bond_atom_site_label_2
_geom_bond_distance
Pd C13 1.961(4)
Pd C1 2.024(4)
Pd C7 2.032(4)
Pd Br 2.4821(5)
F2 C2 1.361(4)
F3 C3 1.348(4)
F4 C4 1.335(4)
F5 C5 1.343(4)
F6 C6 1.360(4)
F8 C8 1.356(4)
F9 C9 1.334(4)
F10 C10 1.348(4)
F11 C11 1.347(4)
F12 C12 1.365(4)
O C13 1.104(4)
C1 C2 1.378(5)
C1 C6 1.379(5)
C2 C3 1.371(5)
C3 C4 1.391(5)
C4 C5 1.372(5)
C5 C6 1.372(5)
C7 C12 1.370(5)
C7 C8 1.370(5)
C8 C9 1.378(5)
C9 C10 1.377(5)
C10 C11 1.365(5)
C11 C12 1.374(5)
P C32 1.773(4)
P C26 1.784(4)
P C14 1.791(4)
P C20 1.795(4)
C14 C15 1.388(5)
C14 C19 1.396(5)
C15 C16 1.376(5)
C16 C17 1.381(5)
C17 C18 1.376(5)
C18 C19 1.382(5)
C20 C21 1.385(5)
C20 C25 1.389(5)
C21 C22 1.388(5)
C22 C23 1.376(5)
C23 C24 1.379(5)
C24 C25 1.381(5)
C26 C31 1.389(5)
C26 C27 1.405(5)
C27 C28 1.379(5)
C28 C29 1.377(5)
C29 C30 1.383(5)
C30 C31 1.379(5)
